data_7711138
loop_
_publ_author_name
'Griffin, Samuel E.'
'Adamczyk, Olivia V.'
'Schafer, Laurel L.'

_publ_section_title
;
 Vanadium Pyridonates: Dimerization, Redox Behaviour, and Metal-Ligand
 Cooperativity
;
_journal_name_full 'Dalton Transactions'
_journal_paper_doi 10.1039/D2DT02177C
_journal_year 2022
_chemical_formula_moiety 'C16 H24 N4 O2 V'
_chemical_formula_sum 'C16 H24 N4 O2 V'
_chemical_formula_weight 355.33
_chemical_properties_physical Air-sensitive,Moisture-sensitive,Oxygen-sensitive
_space_group_crystal_system triclinic
_space_group_IT_number 2
_space_group_name_Hall '-P 1'
_space_group_name_H-M_alt 'P -1'
_atom_sites_solution_hydrogens geom
_atom_sites_solution_primary dual
_audit_creation_date 2019-10-31
_audit_creation_method
;
Olex2 1.2
(compiled 2018.05.29 svn.r3508 for OlexSys, GUI svn.r5506)
;
_audit_update_record
;
2021-02-12 deposited with the CCDC.	2022-08-30 downloaded from the CCDC.
;
_cell_angle_alpha 77.6800(10)
_cell_angle_beta 87.3910(10)
_cell_angle_gamma 89.4980(10)
_cell_formula_units_Z 2
_cell_length_a 8.9184(5)
_cell_length_b 9.1750(5)
_cell_length_c 11.3271(6)
_cell_measurement_reflns_used 9923
_cell_measurement_temperature 100
_cell_measurement_theta_max 30.54
_cell_measurement_theta_min 2.27
_cell_volume 904.57(9)
_computing_cell_refinement 'SAINT V8.38A (?, 2016)'
_computing_data_reduction 'SAINT V8.38A (?, 2016)'
_computing_molecular_graphics 'Olex2 (Dolomanov et al., 2009)'
_computing_publication_material 'Olex2 (Dolomanov et al., 2009)'
_computing_structure_refinement 'ShelXL (Sheldrick, 2015)'
_computing_structure_solution 'ShelXT (Sheldrick, 2015)'
_diffrn_ambient_temperature 100
_diffrn_detector 'Bruker APEX2 area detector'
_diffrn_detector_area_resol_mean 7.9
_diffrn_detector_type 'CCD area detector'
_diffrn_measured_fraction_theta_full 1.000
_diffrn_measured_fraction_theta_max 0.997
_diffrn_measurement_device 'Bruker-Nonius Kappa diffractometer'
_diffrn_measurement_device_type 'Bruker APEX II area detector'
_diffrn_measurement_method '\w and \f scans'
_diffrn_radiation_monochromator 'mirror optics'
_diffrn_radiation_probe x-ray
_diffrn_radiation_type MoK\a
_diffrn_radiation_wavelength 0.71073
_diffrn_reflns_av_R_equivalents 0.0303
_diffrn_reflns_av_unetI/netI 0.0274
_diffrn_reflns_Laue_measured_fraction_full 1.000
_diffrn_reflns_Laue_measured_fraction_max 0.997
_diffrn_reflns_limit_h_max 12
_diffrn_reflns_limit_h_min -12
_diffrn_reflns_limit_k_max 13
_diffrn_reflns_limit_k_min -13
_diffrn_reflns_limit_l_max 16
_diffrn_reflns_limit_l_min -16
_diffrn_reflns_number 22197
_diffrn_reflns_point_group_measured_fraction_full 1.000
_diffrn_reflns_point_group_measured_fraction_max 0.997
_diffrn_reflns_theta_full 25.242
_diffrn_reflns_theta_max 30.565
_diffrn_reflns_theta_min 1.842
_diffrn_source 'microfocus sealed X-ray tube'
_diffrn_source_type 'Incoatec I\ms'
_diffrn_standards_number 0
_exptl_absorpt_coefficient_mu 0.562
_exptl_absorpt_correction_T_max 0.7461
_exptl_absorpt_correction_T_min 0.6999
_exptl_absorpt_correction_type multi-scan
_exptl_absorpt_process_details
'SADABS-2016/2 (Bruker,2016/2) was used for absorption correction. wR2(int) was 0.0632 before and 0.0413 after correction. The Ratio of minimum to maximum transmission is 0.9381. The \l/2 correction factor is Not present.'
_exptl_crystal_colour red
_exptl_crystal_colour_primary red
_exptl_crystal_density_diffrn 1.305
_exptl_crystal_description irregular
_exptl_crystal_F_000 374
_exptl_crystal_recrystallization_method 'Re-crystallisation from solvent: hexanes'
_exptl_crystal_size_max 0.31
_exptl_crystal_size_mid 0.2
_exptl_crystal_size_min 0.14
_refine_diff_density_max 0.476
_refine_diff_density_min -0.378
_refine_diff_density_rms 0.060
_refine_ls_extinction_method none
_refine_ls_goodness_of_fit_ref 1.062
_refine_ls_hydrogen_treatment constr
_refine_ls_matrix_type full
_refine_ls_number_parameters 214
_refine_ls_number_reflns 5531
_refine_ls_number_restraints 0
_refine_ls_restrained_S_all 1.062
_refine_ls_R_factor_all 0.0392
_refine_ls_R_factor_gt 0.0321
_refine_ls_shift/su_max 0.000
_refine_ls_shift/su_mean 0.000
_refine_ls_structure_factor_coef Fsqd
_refine_ls_weighting_details 'w=1/[\s^2^(Fo^2^)+(0.0380P)^2^+0.3445P] where P=(Fo^2^+2Fc^2^)/3'
_refine_ls_weighting_scheme calc
_refine_ls_wR_factor_gt 0.0801
_refine_ls_wR_factor_ref 0.0840
_reflns_Friedel_coverage 0.000
_reflns_number_gt 4847
_reflns_number_total 5531
_reflns_threshold_expression 'I > 2\s(I)'
_cod_data_source_file d2dt02177c3.cif
_cod_data_source_block ls857_a
_cod_database_code 7711138
_shelx_shelxl_version_number 2018/1
_shelx_space_group_comment
;
The symmetry employed for this shelxl refinement is uniquely defined
by the following loop, which should always be used as a source of
symmetry information in preference to the above space-group names.
They are only intended as comments.
;
_shelx_estimated_absorpt_t_max 0.925
_shelx_estimated_absorpt_t_min 0.845
_olex2_refinement_description
;
1. Fixed Uiso
 At 1.2 times of:
  All C(H) groups
 At 1.5 times of:
  All C(H,H,H) groups
2.a Aromatic/amide H refined with riding coordinates:
 C6(H6), C4(H4), C5(H5), C12(H12), C10(H10), C11(H11)
2.b Idealised Me refined as rotating group:
 C3(H3A,H3B,H3C), C13(H13A,H13B,H13C), C15(H15A,H15B,H15C), C14(H14A,H14B,
 H14C), C16(H16A,H16B,H16C), C9(H9A,H9B,H9C)
;
_olex2_diffrn_ambient_temperature_device 'Oxford Cryosystems'
_olex2_submission_special_instructions 'No special instructions were received'

loop_
_space_group_symop_operation_xyz
'x, y, z'
'-x, -y, -z'

loop_
_atom_site_label
_atom_site_type_symbol
_atom_site_fract_x
_atom_site_fract_y
_atom_site_fract_z
_atom_site_U_iso_or_equiv
_atom_site_adp_type
_atom_site_occupancy
_atom_site_site_symmetry_order
_atom_site_calc_flag
_atom_site_refinement_flags_posn
_atom_site_refinement_flags_adp
_atom_site_refinement_flags_occupancy
_atom_site_disorder_assembly
_atom_site_disorder_group
V1 V 0.75437(2) 0.32804(2) 0.20258(2) 0.01292(6) Uani 1 1 d . . . . .
O1 O 0.78303(10) 0.54996(9) 0.16887(8) 0.01755(17) Uani 1 1 d . . . . .
O2 O 0.69973(10) 0.14393(10) 0.32844(8) 0.01796(17) Uani 1 1 d . . . . .
N1 N 0.58415(11) 0.45875(11) 0.28434(9) 0.01658(19) Uani 1 1 d . . . . .
N3 N 0.93243(11) 0.28184(11) 0.12704(9) 0.01651(19) Uani 1 1 d . . . . .
N4 N 0.62911(11) 0.29542(12) 0.08411(10) 0.0174(2) Uani 1 1 d . . . . .
N2 N 0.86572(12) 0.29618(12) 0.37742(9) 0.0189(2) Uani 1 1 d . . . . .
C1 C 0.66479(13) 0.58107(13) 0.23246(11) 0.0158(2) Uani 1 1 d . . . . .
C2 C 0.62404(14) 0.72556(14) 0.24647(11) 0.0185(2) Uani 1 1 d . . . . .
C7 C 0.78700(14) 0.16843(14) 0.41191(11) 0.0184(2) Uani 1 1 d . . . . .
C6 C 0.45783(14) 0.47262(15) 0.35040(11) 0.0208(2) Uani 1 1 d . . . . .
H6 H 0.401049 0.385918 0.385803 0.025 Uiso 1 1 calc R . . . .
C4 C 0.49435(16) 0.73567(15) 0.31598(12) 0.0236(3) Uani 1 1 d . . . . .
H4 H 0.462782 0.830519 0.328643 0.028 Uiso 1 1 calc R . . . .
C3 C 0.71643(16) 0.85726(14) 0.18402(13) 0.0244(3) Uani 1 1 d . . . . .
H3A H 0.822874 0.835736 0.197440 0.037 Uiso 1 1 calc GR . . . .
H3B H 0.686907 0.944508 0.216638 0.037 Uiso 1 1 calc GR . . . .
H3C H 0.700005 0.877780 0.097066 0.037 Uiso 1 1 calc GR . . . .
C5 C 0.40861(15) 0.60955(16) 0.36805(12) 0.0244(3) Uani 1 1 d . . . . .
H5 H 0.318723 0.618003 0.414419 0.029 Uiso 1 1 calc R . . . .
C8 C 0.80088(16) 0.07197(16) 0.52658(12) 0.0253(3) Uani 1 1 d . . . . .
C13 C 1.07001(14) 0.36113(16) 0.13934(12) 0.0233(3) Uani 1 1 d . . . . .
H13A H 1.046042 0.443994 0.179057 0.035 Uiso 1 1 calc GR . . . .
H13B H 1.117061 0.400161 0.059052 0.035 Uiso 1 1 calc GR . . . .
H13C H 1.139323 0.292497 0.188183 0.035 Uiso 1 1 calc GR . . . .
C15 C 0.65997(16) 0.32520(17) -0.04599(12) 0.0263(3) Uani 1 1 d . . . . .
H15A H 0.591261 0.402323 -0.085735 0.040 Uiso 1 1 calc GR . . . .
H15B H 0.645658 0.233587 -0.075525 0.040 Uiso 1 1 calc GR . . . .
H15C H 0.763772 0.359748 -0.064401 0.040 Uiso 1 1 calc GR . . . .
C12 C 0.96421(15) 0.33434(18) 0.45139(13) 0.0269(3) Uani 1 1 d . . . . .
H12 H 1.020895 0.423509 0.425388 0.032 Uiso 1 1 calc R . . . .
C14 C 0.96136(16) 0.16784(16) 0.05745(13) 0.0261(3) Uani 1 1 d . . . . .
H14A H 1.031927 0.094368 0.099524 0.039 Uiso 1 1 calc GR . . . .
H14B H 1.004652 0.214193 -0.022703 0.039 Uiso 1 1 calc GR . . . .
H14C H 0.867029 0.118076 0.048585 0.039 Uiso 1 1 calc GR . . . .
C16 C 0.47734(15) 0.23798(17) 0.11521(13) 0.0269(3) Uani 1 1 d . . . . .
H16A H 0.466655 0.143670 0.088925 0.040 Uiso 1 1 calc GR . . . .
H16B H 0.404930 0.310547 0.074637 0.040 Uiso 1 1 calc GR . . . .
H16C H 0.458370 0.221097 0.202977 0.040 Uiso 1 1 calc GR . . . .
C9 C 0.71011(19) -0.06885(17) 0.55888(14) 0.0332(3) Uani 1 1 d . . . . .
H9A H 0.604753 -0.044305 0.573854 0.050 Uiso 1 1 calc GR . . . .
H9B H 0.748187 -0.133004 0.631911 0.050 Uiso 1 1 calc GR . . . .
H9C H 0.718056 -0.121264 0.491991 0.050 Uiso 1 1 calc GR . . . .
C10 C 0.90253(18) 0.1152(2) 0.60051(13) 0.0350(4) Uani 1 1 d . . . . .
H10 H 0.916792 0.053685 0.677997 0.042 Uiso 1 1 calc R . . . .
C11 C 0.98499(17) 0.2468(2) 0.56461(14) 0.0352(4) Uani 1 1 d . . . . .
H11 H 1.053997 0.275527 0.616941 0.042 Uiso 1 1 calc R . . . .

loop_
_atom_site_aniso_label
_atom_site_aniso_U_11
_atom_site_aniso_U_22
_atom_site_aniso_U_33
_atom_site_aniso_U_23
_atom_site_aniso_U_13
_atom_site_aniso_U_12
V1 0.01327(9) 0.01241(9) 0.01315(10) -0.00323(7) 0.00118(6) 0.00010(6)
O1 0.0177(4) 0.0143(4) 0.0210(4) -0.0054(3) 0.0034(3) -0.0006(3)
O2 0.0214(4) 0.0153(4) 0.0166(4) -0.0024(3) 0.0014(3) 0.0001(3)
N1 0.0173(5) 0.0165(5) 0.0157(5) -0.0033(4) 0.0009(4) 0.0014(4)
N3 0.0165(5) 0.0159(5) 0.0167(5) -0.0030(4) 0.0025(4) 0.0004(4)
N4 0.0166(5) 0.0182(5) 0.0173(5) -0.0034(4) -0.0007(4) -0.0024(4)
N2 0.0177(5) 0.0241(5) 0.0158(5) -0.0065(4) -0.0004(4) 0.0019(4)
C1 0.0178(5) 0.0163(5) 0.0138(5) -0.0041(4) -0.0015(4) 0.0012(4)
C2 0.0235(6) 0.0160(5) 0.0177(6) -0.0068(4) -0.0031(4) 0.0023(4)
C7 0.0184(5) 0.0201(6) 0.0162(5) -0.0038(4) 0.0031(4) 0.0064(4)
C6 0.0201(6) 0.0245(6) 0.0166(6) -0.0028(5) 0.0028(4) 0.0015(5)
C4 0.0288(7) 0.0231(6) 0.0214(6) -0.0105(5) -0.0011(5) 0.0086(5)
C3 0.0320(7) 0.0150(5) 0.0277(7) -0.0079(5) -0.0008(5) -0.0006(5)
C5 0.0240(6) 0.0302(7) 0.0194(6) -0.0075(5) 0.0041(5) 0.0068(5)
C8 0.0266(6) 0.0286(7) 0.0176(6) 0.0003(5) 0.0024(5) 0.0130(5)
C13 0.0145(5) 0.0313(7) 0.0233(6) -0.0045(5) 0.0018(4) -0.0009(5)
C15 0.0284(7) 0.0327(7) 0.0173(6) -0.0031(5) -0.0035(5) -0.0073(6)
C12 0.0204(6) 0.0406(8) 0.0230(7) -0.0141(6) -0.0019(5) -0.0005(5)
C14 0.0294(7) 0.0222(6) 0.0275(7) -0.0094(5) 0.0084(5) 0.0037(5)
C16 0.0175(6) 0.0359(8) 0.0283(7) -0.0088(6) -0.0004(5) -0.0057(5)
C9 0.0407(8) 0.0268(7) 0.0256(7) 0.0068(6) 0.0066(6) 0.0097(6)
C10 0.0327(8) 0.0505(10) 0.0186(7) -0.0006(6) -0.0035(6) 0.0152(7)
C11 0.0248(7) 0.0613(11) 0.0225(7) -0.0143(7) -0.0079(5) 0.0075(7)

loop_
_atom_type_symbol
_atom_type_description
_atom_type_scat_dispersion_real
_atom_type_scat_dispersion_imag
_atom_type_scat_source
C C 0.0033 0.0016 'International Tables Vol C Tables 4.2.6.8 and 6.1.1.4'
H H 0.0000 0.0000 'International Tables Vol C Tables 4.2.6.8 and 6.1.1.4'
N N 0.0061 0.0033 'International Tables Vol C Tables 4.2.6.8 and 6.1.1.4'
O O 0.0106 0.0060 'International Tables Vol C Tables 4.2.6.8 and 6.1.1.4'
V V 0.3005 0.5294 'International Tables Vol C Tables 4.2.6.8 and 6.1.1.4'

loop_
_geom_angle_atom_site_label_1
_geom_angle_atom_site_label_2
_geom_angle_atom_site_label_3
_geom_angle
_geom_angle_site_symmetry_1
_geom_angle_site_symmetry_3
_geom_angle_publ_flag
O1 V1 O2 145.82(4) . . ?
O1 V1 N1 63.02(4) . . ?
O1 V1 N2 92.45(4) . . ?
O1 V1 C1 30.95(4) . . ?
O1 V1 C7 121.26(4) . . ?
O2 V1 N1 90.47(4) . . ?
O2 V1 N2 62.83(4) . . ?
O2 V1 C1 119.67(4) . . ?
O2 V1 C7 30.79(4) . . ?
N1 V1 N2 85.98(4) . . ?
N1 V1 C1 32.08(4) . . ?
N1 V1 C7 88.10(4) . . ?
N3 V1 O1 97.36(4) . . ?
N3 V1 O2 105.48(4) . . ?
N3 V1 N1 159.79(4) . . ?
N3 V1 N2 90.32(4) . . ?
N3 V1 C1 128.11(4) . . ?
N3 V1 C7 99.22(4) . . ?
N4 V1 O1 104.89(4) . . ?
N4 V1 O2 97.62(4) . . ?
N4 V1 N1 93.76(4) . . ?
N4 V1 N3 96.26(5) . . ?
N4 V1 N2 160.43(4) . . ?
N4 V1 C1 101.41(4) . . ?
N4 V1 C7 128.41(5) . . ?
N2 V1 C1 88.74(4) . . ?
N2 V1 C7 32.04(4) . . ?
C1 V1 C7 106.52(4) . . ?
C1 O1 V1 97.30(7) . . ?
C7 O2 V1 97.28(7) . . ?
C1 N1 V1 87.02(7) . . ?
C6 N1 V1 153.20(9) . . ?
C6 N1 C1 119.77(11) . . ?
C13 N3 V1 119.70(8) . . ?
C14 N3 V1 129.23(9) . . ?
C14 N3 C13 111.00(10) . . ?
C15 N4 V1 127.88(8) . . ?
C15 N4 C16 110.98(11) . . ?
C16 N4 V1 121.11(9) . . ?
C7 N2 V1 87.03(8) . . ?
C12 N2 V1 152.82(10) . . ?
C12 N2 C7 120.02(12) . . ?
O1 C1 V1 51.76(6) . . ?
O1 C1 N1 112.64(10) . . ?
O1 C1 C2 124.76(11) . . ?
N1 C1 V1 60.89(6) . . ?
N1 C1 C2 122.61(11) . . ?
C2 C1 V1 176.36(9) . . ?
C1 C2 C3 119.96(11) . . ?
C4 C2 C1 116.12(12) . . ?
C4 C2 C3 123.88(12) . . ?
O2 C7 V1 51.93(6) . . ?
O2 C7 N2 112.85(11) . . ?
O2 C7 C8 124.69(12) . . ?
N2 C7 V1 60.92(6) . . ?
N2 C7 C8 122.46(13) . . ?
C8 C7 V1 176.49(11) . . ?
N1 C6 H6 119.2 . . ?
N1 C6 C5 121.64(12) . . ?
C5 C6 H6 119.2 . . ?
C2 C4 H4 119.2 . . ?
C2 C4 C5 121.54(12) . . ?
C5 C4 H4 119.2 . . ?
C2 C3 H3A 109.5 . . ?
C2 C3 H3B 109.5 . . ?
C2 C3 H3C 109.5 . . ?
H3A C3 H3B 109.5 . . ?
H3A C3 H3C 109.5 . . ?
H3B C3 H3C 109.5 . . ?
C6 C5 C4 118.31(12) . . ?
C6 C5 H5 120.8 . . ?
C4 C5 H5 120.8 . . ?
C7 C8 C9 119.63(13) . . ?
C10 C8 C7 115.90(14) . . ?
C10 C8 C9 124.45(13) . . ?
N3 C13 H13A 109.5 . . ?
N3 C13 H13B 109.5 . . ?
N3 C13 H13C 109.5 . . ?
H13A C13 H13B 109.5 . . ?
H13A C13 H13C 109.5 . . ?
H13B C13 H13C 109.5 . . ?
N4 C15 H15A 109.5 . . ?
N4 C15 H15B 109.5 . . ?
N4 C15 H15C 109.5 . . ?
H15A C15 H15B 109.5 . . ?
H15A C15 H15C 109.5 . . ?
H15B C15 H15C 109.5 . . ?
N2 C12 H12 119.3 . . ?
N2 C12 C11 121.33(15) . . ?
C11 C12 H12 119.3 . . ?
N3 C14 H14A 109.5 . . ?
N3 C14 H14B 109.5 . . ?
N3 C14 H14C 109.5 . . ?
H14A C14 H14B 109.5 . . ?
H14A C14 H14C 109.5 . . ?
H14B C14 H14C 109.5 . . ?
N4 C16 H16A 109.5 . . ?
N4 C16 H16B 109.5 . . ?
N4 C16 H16C 109.5 . . ?
H16A C16 H16B 109.5 . . ?
H16A C16 H16C 109.5 . . ?
H16B C16 H16C 109.5 . . ?
C8 C9 H9A 109.5 . . ?
C8 C9 H9B 109.5 . . ?
C8 C9 H9C 109.5 . . ?
H9A C9 H9B 109.5 . . ?
H9A C9 H9C 109.5 . . ?
H9B C9 H9C 109.5 . . ?
C8 C10 H10 119.1 . . ?
C8 C10 C11 121.73(14) . . ?
C11 C10 H10 119.1 . . ?
C12 C11 C10 118.54(14) . . ?
C12 C11 H11 120.7 . . ?
C10 C11 H11 120.7 . . ?

loop_
_geom_bond_atom_site_label_1
_geom_bond_atom_site_label_2
_geom_bond_distance
_geom_bond_site_symmetry_2
_geom_bond_publ_flag
V1 O1 2.0064(9) . ?
V1 O2 2.0116(9) . ?
V1 N1 2.2169(10) . ?
V1 N3 1.8581(10) . ?
V1 N4 1.8580(11) . ?
V1 N2 2.2182(11) . ?
V1 C1 2.5339(12) . ?
V1 C7 2.5347(12) . ?
O1 C1 1.3137(14) . ?
O2 C7 1.3080(16) . ?
N1 C1 1.3477(15) . ?
N1 C6 1.3442(16) . ?
N3 C13 1.4590(16) . ?
N3 C14 1.4527(16) . ?
N4 C15 1.4542(17) . ?
N4 C16 1.4574(16) . ?
N2 C7 1.3466(17) . ?
N2 C12 1.3393(17) . ?
C1 C2 1.4109(16) . ?
C2 C4 1.3831(18) . ?
C2 C3 1.4963(18) . ?
C7 C8 1.4170(18) . ?
C6 H6 0.9500 . ?
C6 C5 1.3786(19) . ?
C4 H4 0.9500 . ?
C4 C5 1.398(2) . ?
C3 H3A 0.9800 . ?
C3 H3B 0.9800 . ?
C3 H3C 0.9800 . ?
C5 H5 0.9500 . ?
C8 C9 1.499(2) . ?
C8 C10 1.377(2) . ?
C13 H13A 0.9800 . ?
C13 H13B 0.9800 . ?
C13 H13C 0.9800 . ?
C15 H15A 0.9800 . ?
C15 H15B 0.9800 . ?
C15 H15C 0.9800 . ?
C12 H12 0.9500 . ?
C12 C11 1.380(2) . ?
C14 H14A 0.9800 . ?
C14 H14B 0.9800 . ?
C14 H14C 0.9800 . ?
C16 H16A 0.9800 . ?
C16 H16B 0.9800 . ?
C16 H16C 0.9800 . ?
C9 H9A 0.9800 . ?
C9 H9B 0.9800 . ?
C9 H9C 0.9800 . ?
C10 H10 0.9500 . ?
C10 C11 1.394(3) . ?
C11 H11 0.9500 . ?
